data_4062576
loop_
_publ_author_name
'Basato, Marino'
'Biffis, Andrea'
'Martinati, Gianluca'
'Zecca, Marco'
'Ganis, Paolo'
'Benetollo, Franco'
'Aronica, Laura A.'
'Caporusso, Anna M.'

_publ_section_title
;
 Cationic Carboxylato Complexes of Dirhodium(II) with Oxo Thioethers:
 Promising Catalysts with Unusual Coordination Modes
;
_journal_coden_ASTM ORGND7
_journal_issue 8
_journal_name_full Organometallics
_journal_page_first 1947
_journal_page_last 1952
_journal_paper_doi 10.1021/om0342560
_journal_volume 23
_journal_year 2004
_chemical_formula_moiety '[Rh~2~(OAc)~4~(MeSCH~2~C(O)OEt)~2~]'
_chemical_formula_sum 'C18 H32 O12 Rh2 S2'
_chemical_formula_weight 710.38
_space_group_IT_number 15
_symmetry_cell_setting monoclinic
_symmetry_space_group_name_Hall '-I 2ya'
_symmetry_space_group_name_H-M 'I 1 2/a 1'
_cell_angle_alpha 90.00
_cell_angle_beta 106.32(2)
_cell_angle_gamma 90.00
_cell_formula_units_Z 4
_cell_length_a 17.622(3)
_cell_length_b 8.535(2)
_cell_length_c 18.667(3)
_cell_measurement_temperature 293(2)
_cell_volume 2694.5(9)
_diffrn_ambient_temperature 293(2)
_exptl_crystal_density_diffrn 1.751
_cod_depositor_comments
;
The following automatic conversions were performed:

'_symmetry_cell_setting' tag value 'monclinic' was replaced with
'monoclinic' value.

Automatic conversion script
Id: cif_fix_values 1646 2011-03-28 12:23:43Z adriana 
;
_cod_original_sg_symbol_H-M 'I 2/a'
_cod_database_code 4062576

loop_
_symmetry_equiv_pos_as_xyz
'x, y, z'
'-x+1/2, y, -z'
'x+1/2, y+1/2, z+1/2'
'-x+1, y+1/2, -z+1/2'
'-x, -y, -z'
'x-1/2, -y, z'
'-x+1/2, -y+1/2, -z+1/2'
'x, -y+1/2, z+1/2'

loop_
_atom_site_label
_atom_site_type_symbol
_atom_site_fract_x
_atom_site_fract_y
_atom_site_fract_z
_atom_site_U_iso_or_equiv
_atom_site_adp_type
_atom_site_occupancy
_atom_site_symmetry_multiplicity
_atom_site_calc_flag
_atom_site_refinement_flags
_atom_site_disorder_assembly
_atom_site_disorder_group
Rh Rh 0.463821(17) -0.11718(3) 0.475813(15) 0.02785(13) Uani 1 1 d . . .
S S 0.38302(6) -0.35727(11) 0.42085(6) 0.0365(2) Uani 1 1 d . . .
O1 O 0.45047(16) 0.1656(3) 0.57522(15) 0.0373(6) Uani 1 1 d . . .
O2 O 0.38232(16) -0.0534(3) 0.53000(15) 0.0361(6) Uani 1 1 d . . .
O3 O 0.47026(17) 0.2341(3) 0.43203(15) 0.0387(6) Uani 1 1 d . . .
O4 O 0.40267(16) 0.0147(3) 0.38729(14) 0.0367(6) Uani 1 1 d . . .
O5 O 0.2150(2) -0.4899(4) 0.3442(2) 0.0685(11) Uani 1 1 d . . .
C1 C 0.3922(2) 0.0741(4) 0.5663(2) 0.0334(8) Uani 1 1 d . . .
C2 C 0.3291(3) 0.1203(5) 0.6026(3) 0.0470(11) Uani 1 1 d . . .
H2A H 0.2779 0.0977 0.5692 0.056 Uiso 1 1 calc R . .
H2B H 0.3330 0.2304 0.6135 0.056 Uiso 1 1 calc R . .
H2C H 0.3361 0.0622 0.6480 0.056 Uiso 1 1 calc R . .
C3 C 0.4164(2) 0.1606(4) 0.3848(2) 0.0333(8) Uani 1 1 d . . .
C4 C 0.3628(3) 0.2507(5) 0.3221(2) 0.0465(11) Uani 1 1 d . . .
H4A H 0.3163 0.2817 0.3356 0.056 Uiso 1 1 calc R . .
H4B H 0.3479 0.1860 0.2783 0.056 Uiso 1 1 calc R . .
H4C H 0.3898 0.3422 0.3120 0.056 Uiso 1 1 calc R . .
C5 C 0.3707(3) -0.4628(6) 0.4999(3) 0.0619(14) Uani 1 1 d . . .
H5A H 0.3643 -0.3900 0.5369 0.074 Uiso 1 1 calc R . .
H5B H 0.4165 -0.5265 0.5206 0.074 Uiso 1 1 calc R . .
H5C H 0.3248 -0.5285 0.4845 0.074 Uiso 1 1 calc R . .
C6 C 0.2903(2) -0.2554(5) 0.3893(3) 0.0463(11) Uani 1 1 d . . .
H6A H 0.2784 -0.2101 0.4326 0.056 Uiso 1 1 calc R . .
H6B H 0.2970 -0.1695 0.3577 0.056 Uiso 1 1 calc R . .
C7 C 0.2201(3) -0.3497(5) 0.3472(2) 0.0435(10) Uani 1 1 d . . .
O6 O 0.16230(18) -0.2526(4) 0.3145(2) 0.0571(9) Uani 1 1 d . . .
C8 C 0.0856(3) -0.3177(6) 0.2751(3) 0.0602(13) Uani 1 1 d . . .
H8A H 0.0656 -0.3833 0.3082 0.072 Uiso 1 1 calc R . .
H8B H 0.0896 -0.3803 0.2330 0.072 Uiso 1 1 calc R . .
C9 C 0.0324(3) -0.1816(7) 0.2492(3) 0.0654(15) Uani 1 1 d . . .
H9A H 0.0292 -0.1207 0.2915 0.078 Uiso 1 1 calc R . .
H9B H -0.0193 -0.2183 0.2227 0.078 Uiso 1 1 calc R . .
H9C H 0.0531 -0.1178 0.2167 0.078 Uiso 1 1 calc R . .

loop_
_atom_site_aniso_label
_atom_site_aniso_U_11
_atom_site_aniso_U_22
_atom_site_aniso_U_33
_atom_site_aniso_U_23
_atom_site_aniso_U_13
_atom_site_aniso_U_12
Rh 0.0287(2) 0.02292(17) 0.02960(17) -0.00394(10) 0.00434(11) -0.00183(11)
S 0.0341(6) 0.0309(5) 0.0439(5) -0.0077(4) 0.0101(4) -0.0038(4)
O1 0.0365(16) 0.0339(14) 0.0427(15) -0.0110(12) 0.0132(12) -0.0028(12)
O2 0.0342(16) 0.0316(14) 0.0435(15) -0.0083(11) 0.0126(12) -0.0036(11)
O3 0.0438(17) 0.0284(13) 0.0374(14) 0.0002(11) 0.0010(12) 0.0011(12)
O4 0.0374(16) 0.0318(14) 0.0342(14) -0.0006(11) -0.0008(11) -0.0042(11)
O5 0.053(2) 0.0398(18) 0.102(3) -0.0133(18) 0.004(2) -0.0097(15)
C1 0.033(2) 0.0342(19) 0.0315(18) -0.0005(15) 0.0069(15) 0.0047(16)
C2 0.047(3) 0.045(2) 0.053(3) -0.010(2) 0.021(2) -0.002(2)
C3 0.037(2) 0.0305(18) 0.0316(18) -0.0022(15) 0.0081(16) 0.0028(16)
C4 0.051(3) 0.040(2) 0.041(2) 0.0017(18) -0.0002(19) 0.0073(19)
C5 0.066(4) 0.056(3) 0.064(3) 0.014(2) 0.017(3) -0.004(3)
C6 0.035(2) 0.031(2) 0.063(3) -0.0059(19) -0.002(2) -0.0028(17)
C7 0.041(3) 0.040(2) 0.047(2) -0.0089(19) 0.0095(19) -0.0071(19)
O6 0.0343(17) 0.0474(18) 0.076(2) -0.0105(16) -0.0065(15) -0.0036(14)
C8 0.038(3) 0.064(3) 0.068(3) -0.018(3) -0.001(2) -0.012(2)
C9 0.039(3) 0.093(4) 0.059(3) -0.008(3) 0.005(2) 0.003(3)

loop_
_geom_bond_atom_site_label_1
_geom_bond_atom_site_label_2
_geom_bond_distance
_geom_bond_site_symmetry_2
_geom_bond_publ_flag
Rh O4 2.039(3) . ?
Rh O1 2.042(3) 5_656 ?
Rh O3 2.045(3) 5_656 ?
Rh O2 2.049(3) . ?
Rh Rh 2.4073(7) 5_656 ?
Rh S 2.5413(11) . ?
S C5 1.793(5) . ?
S C6 1.797(4) . ?
O1 C1 1.263(5) . ?
O1 Rh 2.042(3) 5_656 ?
O2 C1 1.267(4) . ?
O3 C3 1.266(4) . ?
O3 Rh 2.045(3) 5_656 ?
O4 C3 1.272(5) . ?
O5 C7 1.200(5) . ?
C1 C2 1.509(6) . ?
C2 H2A 0.9600 . ?
C2 H2B 0.9600 . ?
C2 H2C 0.9600 . ?
C3 C4 1.494(5) . ?
C4 H4A 0.9600 . ?
C4 H4B 0.9600 . ?
C4 H4C 0.9600 . ?
C5 H5A 0.9600 . ?
C5 H5B 0.9600 . ?
C5 H5C 0.9600 . ?
C6 C7 1.500(5) . ?
C6 H6A 0.9700 . ?
C6 H6B 0.9700 . ?
C7 O6 1.322(5) . ?
O6 C8 1.456(5) . ?
C8 C9 1.485(7) . ?
C8 H8A 0.9700 . ?
C8 H8B 0.9700 . ?
C9 H9A 0.9600 . ?
C9 H9B 0.9600 . ?
C9 H9C 0.9600 . ?
